data_4073325
loop_
_publ_author_name
'Hijazi, Akram'
'Djukic, Jean-Pierre'
'Allouche, Lionel'
'de Cian, Andr\'e'
'Pfeffer, Michel'
'Le Goff, Xavier-Fr\'ed\'eric'
'Ricard, Louis'

_publ_section_title
;
 Stereoselective Cyclometalation of Planar Pro-chiral
 (\h6-Arene)tricarbonylchromium Complexes withOC-6-[Ru(CO)2Cl2]n
;
_journal_issue 17
_journal_name_full Organometallics
_journal_page_first 4180
_journal_paper_doi 10.1021/om070239p
_journal_volume 26
_journal_year 2007
_chemical_formula_sum 'C35 H25 Cr N3 O7 Ru'
_chemical_formula_weight 752.65
_chemical_name_systematic
; 
 ? 
;
_space_group_IT_number 4
_symmetry_cell_setting monoclinic
_symmetry_space_group_name_Hall 'P 2yb'
_symmetry_space_group_name_H-M 'P 1 21 1'
_atom_sites_solution_hydrogens geom
_atom_sites_solution_primary direct
_atom_sites_solution_secondary difmap
_audit_creation_method SHELXL-97
_cell_angle_alpha 90.00
_cell_angle_beta 95.1000(10)
_cell_angle_gamma 90.00
_cell_formula_units_Z 2
_cell_length_a 9.1010(10)
_cell_length_b 10.3070(10)
_cell_length_c 16.4280(10)
_cell_measurement_reflns_used 3227
_cell_measurement_temperature 150.0(1)
_cell_measurement_theta_max 30.034
_cell_measurement_theta_min 0.998
_cell_volume 1534.9(2)
_computing_structure_refinement 'SHELXL-97 (Sheldrick, 1997)'
_computing_structure_solution 'SHELXS-97 (Sheldrick, 1990)'
_diffrn_ambient_temperature 150.0(1)
_diffrn_measured_fraction_theta_full 0.993
_diffrn_measured_fraction_theta_max 0.993
_diffrn_measurement_device_type KappaCCD
_diffrn_measurement_method 'phi and omega scans'
_diffrn_radiation_monochromator graphite
_diffrn_radiation_source 'fine-focus sealed tube'
_diffrn_radiation_type MoK\a
_diffrn_radiation_wavelength 0.71073
_diffrn_reflns_av_R_equivalents 0.0000
_diffrn_reflns_av_sigmaI/netI 0.0340
_diffrn_reflns_limit_h_max 12
_diffrn_reflns_limit_h_min -12
_diffrn_reflns_limit_k_max 12
_diffrn_reflns_limit_k_min -14
_diffrn_reflns_limit_l_max 23
_diffrn_reflns_limit_l_min -23
_diffrn_reflns_number 7411
_diffrn_reflns_theta_full 30.03
_diffrn_reflns_theta_max 30.03
_diffrn_reflns_theta_min 3.18
_exptl_absorpt_coefficient_mu 0.902
_exptl_absorpt_correction_T_max 0.8765
_exptl_absorpt_correction_T_min 0.8402
_exptl_absorpt_correction_type multi-scan
_exptl_crystal_colour vermillion
_exptl_crystal_density_diffrn 1.629
_exptl_crystal_density_method 'not measured'
_exptl_crystal_description block
_exptl_crystal_F_000 760
_exptl_crystal_size_max 0.20
_exptl_crystal_size_mid 0.18
_exptl_crystal_size_min 0.15
_refine_diff_density_max 0.793
_refine_diff_density_min -0.548
_refine_diff_density_rms 0.062
_refine_ls_abs_structure_details 'Flack H D (1983), Acta Cryst. A39, 876-881'
_refine_ls_abs_structure_Flack -0.012(14)
_refine_ls_extinction_coef 0.0030(9)
_refine_ls_extinction_expression Fc^*^=kFc[1+0.001xFc^2^\l^3^/sin(2\q)]^-1/4^
_refine_ls_extinction_method SHELXL
_refine_ls_goodness_of_fit_ref 1.024
_refine_ls_hydrogen_treatment mixed
_refine_ls_matrix_type full
_refine_ls_number_parameters 425
_refine_ls_number_reflns 7411
_refine_ls_number_restraints 1
_refine_ls_restrained_S_all 1.024
_refine_ls_R_factor_all 0.0246
_refine_ls_R_factor_gt 0.0238
_refine_ls_shift/su_max 0.001
_refine_ls_shift/su_mean 0.000
_refine_ls_structure_factor_coef Fsqd
_refine_ls_weighting_details 'calc w=1/[\s^2^(Fo^2^)+(0.0401P)^2^+0.2098P] where P=(Fo^2^+2Fc^2^)/3'
_refine_ls_weighting_scheme calc
_refine_ls_wR_factor_gt 0.0648
_refine_ls_wR_factor_ref 0.0657
_reflns_number_gt 7242
_reflns_number_total 7411
_reflns_threshold_expression >2sigma(I)
_cod_data_source_file om070239p-file005.cif
_cod_data_source_block 14a
_cod_depositor_comments
;
The following automatic conversions were performed:

'_symmetry_cell_setting' value 'Monoclinic' changed to 'monoclinic'
according to /home/saulius/struct/CIF-dictionaries/cif_core.dic
dictionary named 'cif_core.dic' version 2.4.1 from 2010-06-29.

Automatic conversion script
Id: cif_fix_values 1715 2011-07-08 13:25:40Z adriana 
;
_cod_original_sg_symbol_H-M 'P21     '
_cod_database_code 4073325

loop_
_symmetry_equiv_pos_as_xyz
'x, y, z'
'-x, y+1/2, -z'

loop_
_atom_site_label
_atom_site_type_symbol
_atom_site_fract_x
_atom_site_fract_y
_atom_site_fract_z
_atom_site_U_iso_or_equiv
_atom_site_adp_type
_atom_site_occupancy
_atom_site_symmetry_multiplicity
_atom_site_calc_flag
_atom_site_refinement_flags
Ru1 Ru 0.002663(13) 0.592529(14) 0.219861(8) 0.01624(5) Uani 1 1 d .
Cr1 Cr 0.23707(4) 0.73436(3) 0.41983(2) 0.02088(7) Uani 1 1 d .
O1 O -0.16861(18) 0.20353(16) 0.19795(10) 0.0270(3) Uani 1 1 d .
O2 O -0.17241(17) 0.48494(17) -0.02435(9) 0.0270(3) Uani 1 1 d .
O3 O -0.27616(19) 0.6987(2) 0.27872(13) 0.0408(4) Uani 1 1 d .
O4 O 0.1236(2) 0.86023(18) 0.19433(11) 0.0352(4) Uani 1 1 d .
O5 O 0.0293(2) 0.94511(19) 0.36075(12) 0.0406(4) Uani 1 1 d .
O6 O 0.4890(3) 0.8631(2) 0.34593(18) 0.0569(7) Uani 1 1 d .
O7 O 0.3141(2) 0.9044(2) 0.56434(11) 0.0399(4) Uani 1 1 d .
N1 N -0.06822(18) 0.39723(17) 0.23310(11) 0.0191(3) Uani 1 1 d .
N2 N -0.07445(17) 0.5752(2) 0.09321(10) 0.0206(4) Uani 1 1 d .
N3 N 0.21668(17) 0.51937(17) 0.19978(11) 0.0186(3) Uani 1 1 d .
C1 C -0.0591(2) 0.3208(2) 0.30903(13) 0.0231(4) Uani 1 1 d .
H1 H -0.0951 0.3740 0.3542 0.028 Uiso 1 1 calc R
C2 C -0.1683(3) 0.2106(2) 0.28634(14) 0.0264(4) Uani 1 1 d .
H2A H -0.1343 0.1280 0.3124 0.032 Uiso 1 1 calc R
H2B H -0.2677 0.2314 0.3027 0.032 Uiso 1 1 calc R
C3 C -0.1250(2) 0.3234(2) 0.17341(13) 0.0201(4) Uani 1 1 d .
C4 C -0.1491(2) 0.3475(2) 0.08961(13) 0.0226(4) Uani 1 1 d .
H4 H -0.1806 0.2782 0.0541 0.027 Uiso 1 1 calc R
C5 C -0.1284(2) 0.4697(2) 0.05650(12) 0.0216(4) Uani 1 1 d .
C6 C -0.1353(3) 0.6162(2) -0.04540(13) 0.0285(5) Uani 1 1 d .
H6A H -0.2172 0.6571 -0.0800 0.034 Uiso 1 1 calc R
H6B H -0.0452 0.6180 -0.0750 0.034 Uiso 1 1 calc R
C7 C -0.1094(2) 0.6857(2) 0.03710(13) 0.0242(4) Uani 1 1 d .
H7 H -0.0222 0.7447 0.0370 0.029 Uiso 1 1 calc R
C8 C 0.0941(3) 0.2688(2) 0.33493(15) 0.0267(4) Uani 1 1 d .
C9 C 0.1813(3) 0.2178(3) 0.27751(19) 0.0347(5) Uani 1 1 d .
H9 H 0.1478 0.2194 0.2211 0.042 Uiso 1 1 calc R
C10 C 0.3179(3) 0.1644(3) 0.3032(3) 0.0569(9) Uani 1 1 d .
H10 H 0.3780 0.1293 0.2642 0.068 Uiso 1 1 calc R
C11 C 0.3663(4) 0.1623(3) 0.3849(3) 0.0690(13) Uani 1 1 d .
H11 H 0.4598 0.1256 0.4019 0.083 Uiso 1 1 calc R
C12 C 0.2804(4) 0.2133(3) 0.4428(3) 0.0616(11) Uani 1 1 d .
H12 H 0.3147 0.2126 0.4991 0.074 Uiso 1 1 calc R
C13 C 0.1438(3) 0.2650(3) 0.41713(18) 0.0400(6) Uani 1 1 d .
H13 H 0.0832 0.2985 0.4564 0.048 Uiso 1 1 calc R
C14 C -0.2421(2) 0.7605(2) 0.06126(14) 0.0245(4) Uani 1 1 d .
C15 C -0.2291(3) 0.8879(2) 0.08848(16) 0.0307(5) Uani 1 1 d .
H15 H -0.1357 0.9295 0.0909 0.037 Uiso 1 1 calc R
C16 C -0.3499(3) 0.9553(3) 0.11222(17) 0.0379(6) Uani 1 1 d .
H16 H -0.3392 1.0427 0.1303 0.045 Uiso 1 1 calc R
C17 C -0.4871(3) 0.8950(3) 0.10961(18) 0.0373(6) Uani 1 1 d .
H17 H -0.5701 0.9405 0.1263 0.045 Uiso 1 1 calc R
C18 C -0.5014(3) 0.7683(2) 0.08256(17) 0.0330(5) Uani 1 1 d .
H18 H -0.5949 0.7268 0.0805 0.040 Uiso 1 1 calc R
C19 C -0.3805(2) 0.7012(2) 0.05842(15) 0.0284(5) Uani 1 1 d .
H19 H -0.3919 0.6142 0.0398 0.034 Uiso 1 1 calc R
C20 C 0.2583(2) 0.4770(2) 0.12804(13) 0.0234(4) Uani 1 1 d .
H20 H 0.1874 0.4765 0.0819 0.028 Uiso 1 1 calc R
C21 C 0.3994(2) 0.4341(2) 0.11816(14) 0.0274(4) Uani 1 1 d .
H21 H 0.4248 0.4025 0.0669 0.033 Uiso 1 1 calc R
C22 C 0.5029(2) 0.4384(3) 0.18521(15) 0.0297(5) Uani 1 1 d .
H22 H 0.6017 0.4119 0.1802 0.036 Uiso 1 1 calc R
C23 C 0.4616(2) 0.4814(2) 0.25945(14) 0.0262(4) Uani 1 1 d .
H23 H 0.5316 0.4847 0.3058 0.031 Uiso 1 1 calc R
C24 C 0.3162(2) 0.51995(19) 0.26579(12) 0.0193(4) Uani 1 1 d .
C25 C 0.2547(2) 0.5534(2) 0.34313(12) 0.0199(4) Uani 1 1 d .
C26 C 0.3386(2) 0.5393(2) 0.42010(13) 0.0241(4) Uani 1 1 d .
H26 H 0.4409 0.5199 0.4222 0.029 Uiso 1 1 calc R
C27 C 0.2705(3) 0.5540(2) 0.49232(13) 0.0271(4) Uani 1 1 d .
H27 H 0.3252 0.5407 0.5436 0.032 Uiso 1 1 calc R
C28 C 0.1207(2) 0.5888(3) 0.48895(11) 0.0244(4) Uani 1 1 d .
H28 H 0.0738 0.5990 0.5380 0.029 Uiso 1 1 calc R
C29 C 0.0402(2) 0.6085(2) 0.41264(12) 0.0214(4) Uani 1 1 d .
H29 H -0.0595 0.6363 0.4113 0.026 Uiso 1 1 calc R
C30 C 0.10322(17) 0.5881(3) 0.33743(10) 0.0176(3) Uani 1 1 d .
C31 C -0.1740(2) 0.6582(2) 0.25375(13) 0.0239(4) Uani 1 1 d .
C32 C 0.0756(2) 0.7609(2) 0.20500(13) 0.0227(4) Uani 1 1 d .
C33 C 0.1123(3) 0.8664(2) 0.38213(14) 0.0264(4) Uani 1 1 d .
C34 C 0.3929(3) 0.8129(2) 0.37208(17) 0.0338(5) Uani 1 1 d .
C35 C 0.2852(2) 0.8366(2) 0.50926(14) 0.0272(4) Uani 1 1 d .

loop_
_atom_site_aniso_label
_atom_site_aniso_U_11
_atom_site_aniso_U_22
_atom_site_aniso_U_33
_atom_site_aniso_U_23
_atom_site_aniso_U_13
_atom_site_aniso_U_12
Ru1 0.01540(7) 0.01696(7) 0.01601(7) -0.00024(6) -0.00064(4) 0.00061(5)
Cr1 0.02375(15) 0.01939(16) 0.01899(15) -0.00162(13) -0.00095(11) -0.00222(12)
O1 0.0332(8) 0.0198(7) 0.0269(8) 0.0009(6) -0.0027(6) -0.0065(6)
O2 0.0314(8) 0.0329(9) 0.0158(6) -0.0006(6) -0.0026(6) -0.0019(6)
O3 0.0277(8) 0.0489(11) 0.0469(11) -0.0072(9) 0.0097(8) 0.0095(8)
O4 0.0478(10) 0.0265(9) 0.0303(9) 0.0040(7) -0.0027(7) -0.0102(7)
O5 0.0501(11) 0.0281(9) 0.0433(10) -0.0010(9) 0.0019(8) 0.0146(8)
O6 0.0514(12) 0.0328(11) 0.0921(19) -0.0028(12) 0.0373(13) -0.0035(9)
O7 0.0423(10) 0.0465(11) 0.0306(9) -0.0137(8) 0.0025(7) -0.0178(8)
N1 0.0191(7) 0.0187(8) 0.0191(8) 0.0014(7) -0.0002(6) 0.0013(6)
N2 0.0193(7) 0.0244(11) 0.0175(7) 0.0015(8) -0.0021(5) 0.0004(7)
N3 0.0175(7) 0.0177(8) 0.0206(8) -0.0023(7) 0.0016(6) 0.0001(6)
C1 0.0256(9) 0.0224(10) 0.0209(9) 0.0032(8) 0.0012(7) -0.0034(8)
C2 0.0276(10) 0.0260(11) 0.0255(10) 0.0038(9) 0.0017(8) -0.0074(8)
C3 0.0177(8) 0.0195(9) 0.0225(9) -0.0017(8) -0.0012(7) 0.0000(7)
C4 0.0248(9) 0.0218(10) 0.0204(9) -0.0036(8) -0.0027(7) -0.0003(8)
C5 0.0183(8) 0.0287(11) 0.0173(9) -0.0018(8) -0.0012(7) 0.0028(8)
C6 0.0312(10) 0.0356(16) 0.0184(8) 0.0046(9) 0.0003(7) -0.0012(9)
C7 0.0253(10) 0.0264(11) 0.0206(9) 0.0057(9) -0.0006(8) -0.0047(8)
C8 0.0286(10) 0.0177(10) 0.0322(11) 0.0070(9) -0.0056(9) -0.0044(8)
C9 0.0283(11) 0.0264(12) 0.0486(15) 0.0068(12) -0.0009(10) 0.0049(9)
C10 0.0294(13) 0.0344(15) 0.106(3) 0.0096(18) 0.0002(16) 0.0085(11)
C11 0.0426(16) 0.0367(17) 0.119(4) 0.018(2) -0.040(2) 0.0023(13)
C12 0.068(2) 0.0276(14) 0.079(2) 0.0175(16) -0.049(2) -0.0082(14)
C13 0.0518(15) 0.0229(12) 0.0409(14) 0.0086(11) -0.0209(12) -0.0093(10)
C14 0.0249(9) 0.0229(10) 0.0246(10) 0.0053(9) -0.0041(8) -0.0028(8)
C15 0.0296(11) 0.0247(11) 0.0356(12) 0.0031(10) -0.0096(9) -0.0029(9)
C16 0.0398(13) 0.0285(12) 0.0430(14) -0.0049(12) -0.0098(11) 0.0018(10)
C17 0.0324(12) 0.0360(14) 0.0426(14) -0.0025(12) -0.0023(10) 0.0075(10)
C18 0.0272(11) 0.0274(12) 0.0439(14) 0.0048(11) -0.0001(10) -0.0002(9)
C19 0.0267(10) 0.0216(10) 0.0364(12) 0.0050(9) 0.0003(9) -0.0029(8)
C20 0.0209(9) 0.0268(11) 0.0223(9) -0.0041(8) 0.0014(7) -0.0008(7)
C21 0.0251(10) 0.0314(12) 0.0268(10) -0.0050(10) 0.0074(8) -0.0007(8)
C22 0.0199(9) 0.0365(13) 0.0332(12) -0.0008(11) 0.0053(8) 0.0040(9)
C23 0.0177(8) 0.0314(12) 0.0286(10) 0.0006(9) -0.0018(8) 0.0012(8)
C24 0.0179(8) 0.0167(9) 0.0226(9) -0.0002(8) -0.0021(7) -0.0005(7)
C25 0.0215(8) 0.0172(8) 0.0202(8) -0.0002(7) -0.0027(7) -0.0001(6)
C26 0.0238(9) 0.0218(10) 0.0250(10) 0.0024(8) -0.0063(7) 0.0018(7)
C27 0.0337(11) 0.0247(10) 0.0211(9) 0.0036(8) -0.0071(8) -0.0021(8)
C28 0.0319(9) 0.0235(9) 0.0176(8) -0.0001(11) 0.0012(7) -0.0049(11)
C29 0.0226(8) 0.0222(11) 0.0194(8) -0.0009(8) 0.0016(6) -0.0029(8)
C30 0.0177(7) 0.0186(8) 0.0159(7) -0.0010(10) -0.0025(5) -0.0016(9)
C31 0.0213(9) 0.0240(10) 0.0259(10) -0.0025(9) 0.0002(7) 0.0018(8)
C32 0.0239(9) 0.0231(10) 0.0205(9) -0.0006(8) -0.0021(7) -0.0009(7)
C33 0.0319(11) 0.0224(11) 0.0249(10) -0.0020(9) 0.0019(8) -0.0008(8)
C34 0.0396(13) 0.0228(11) 0.0407(14) -0.0022(11) 0.0119(10) -0.0003(9)
C35 0.0268(10) 0.0295(11) 0.0249(10) -0.0009(9) 0.0009(8) -0.0070(8)

loop_
_atom_type_symbol
_atom_type_description
_atom_type_scat_dispersion_real
_atom_type_scat_dispersion_imag
_atom_type_scat_source
C C 0.0033 0.0016 'International Tables Vol C Tables 4.2.6.8 and 6.1.1.4'
H H 0.0000 0.0000 'International Tables Vol C Tables 4.2.6.8 and 6.1.1.4'
N N 0.0061 0.0033 'International Tables Vol C Tables 4.2.6.8 and 6.1.1.4'
O O 0.0106 0.0060 'International Tables Vol C Tables 4.2.6.8 and 6.1.1.4'
Cr Cr 0.3209 0.6236 'International Tables Vol C Tables 4.2.6.8 and 6.1.1.4'
Ru Ru -1.2594 0.8363 'International Tables Vol C Tables 4.2.6.8 and 6.1.1.4'

loop_
_geom_angle_atom_site_label_1
_geom_angle_atom_site_label_2
_geom_angle_atom_site_label_3
_geom_angle
C31 Ru1 C32 91.56(10)
C31 Ru1 C30 92.91(8)
C32 Ru1 C30 90.56(10)
C31 Ru1 N1 92.03(8)
C32 Ru1 N1 176.37(8)
C30 Ru1 N1 89.80(9)
C31 Ru1 N3 171.51(8)
C32 Ru1 N3 88.20(8)
C30 Ru1 N3 78.61(7)
N1 Ru1 N3 88.33(6)
C31 Ru1 N2 95.91(8)
C32 Ru1 N2 92.29(8)
C30 Ru1 N2 170.64(8)
N1 Ru1 N2 86.80(7)
N3 Ru1 N2 92.57(6)
C35 Cr1 C33 86.63(11)
C35 Cr1 C34 87.18(11)
C33 Cr1 C34 90.41(11)
C35 Cr1 C29 121.14(9)
C33 Cr1 C29 86.74(9)
C34 Cr1 C29 151.25(10)
C35 Cr1 C28 94.01(9)
C33 Cr1 C28 111.39(10)
C34 Cr1 C28 158.20(11)
C29 Cr1 C28 37.22(7)
C35 Cr1 C26 116.84(10)
C33 Cr1 C26 156.33(9)
C34 Cr1 C26 93.58(10)
C29 Cr1 C26 78.61(8)
C28 Cr1 C26 66.48(9)
C35 Cr1 C27 92.28(10)
C33 Cr1 C27 148.36(10)
C34 Cr1 C27 121.15(10)
C29 Cr1 C27 66.88(8)
C28 Cr1 C27 37.09(9)
C26 Cr1 C27 36.73(8)
C35 Cr1 C25 153.83(9)
C33 Cr1 C25 119.53(9)
C34 Cr1 C25 91.70(9)
C29 Cr1 C25 65.36(7)
C28 Cr1 C25 77.72(9)
C26 Cr1 C25 37.10(7)
C27 Cr1 C25 66.08(8)
C35 Cr1 C30 157.86(8)
C33 Cr1 C30 90.46(10)
C34 Cr1 C30 114.81(10)
C29 Cr1 C30 36.73(6)
C28 Cr1 C30 66.69(8)
C26 Cr1 C30 66.72(8)
C27 Cr1 C30 78.85(8)
C25 Cr1 C30 36.20(7)
C3 O1 C2 105.91(17)
C5 O2 C6 106.66(17)
C3 N1 C1 108.22(17)
C3 N1 Ru1 125.08(14)
C1 N1 Ru1 126.69(13)
C5 N2 C7 107.41(16)
C5 N2 Ru1 126.16(15)
C7 N2 Ru1 124.97(15)
C20 N3 C24 119.02(17)
C20 N3 Ru1 125.54(14)
C24 N3 Ru1 115.42(13)
N1 C1 C8 114.04(17)
N1 C1 C2 101.78(17)
C8 C1 C2 111.42(19)
O1 C2 C1 102.91(16)
N1 C3 O1 114.13(18)
N1 C3 C4 130.7(2)
O1 C3 C4 115.22(19)
C5 C4 C3 122.1(2)
N2 C5 O2 114.64(19)
N2 C5 C4 128.78(19)
O2 C5 C4 116.57(19)
O2 C6 C7 104.30(16)
N2 C7 C14 111.13(17)
N2 C7 C6 101.43(18)
C14 C7 C6 113.97(18)
C13 C8 C9 119.7(2)
C13 C8 C1 119.6(2)
C9 C8 C1 120.6(2)
C8 C9 C10 119.5(3)
C11 C10 C9 120.2(4)
C10 C11 C12 120.8(3)
C13 C12 C11 118.9(3)
C12 C13 C8 120.9(3)
C15 C14 C19 118.3(2)
C15 C14 C7 121.3(2)
C19 C14 C7 120.4(2)
C16 C15 C14 121.2(2)
C15 C16 C17 119.9(3)
C18 C17 C16 119.4(3)
C17 C18 C19 120.6(2)
C18 C19 C14 120.6(2)
N3 C20 C21 123.0(2)
C20 C21 C22 118.0(2)
C23 C22 C21 119.6(2)
C22 C23 C24 119.5(2)
N3 C24 C23 120.81(19)
N3 C24 C25 114.48(16)
C23 C24 C25 124.53(18)
C30 C25 C26 121.65(18)
C30 C25 C24 116.31(17)
C26 C25 C24 121.76(18)
C30 C25 Cr1 73.31(13)
C26 C25 Cr1 69.44(12)
C24 C25 Cr1 136.30(14)
C27 C26 C25 120.02(19)
C27 C26 Cr1 71.69(13)
C25 C26 Cr1 73.46(12)
C26 C27 C28 119.78(19)
C26 C27 Cr1 71.58(13)
C28 C27 Cr1 71.25(15)
C27 C28 C29 119.80(18)
C27 C28 Cr1 71.66(13)
C29 C28 Cr1 71.33(13)
C28 C29 C30 122.24(18)
C28 C29 Cr1 71.45(13)
C30 C29 Cr1 75.25(12)
C25 C30 C29 116.36(16)
C25 C30 Ru1 114.51(13)
C29 C30 Ru1 129.05(13)
C25 C30 Cr1 70.50(11)
C29 C30 Cr1 68.02(12)
Ru1 C30 Cr1 134.72(13)
O3 C31 Ru1 175.9(2)
O4 C32 Ru1 177.3(2)
O5 C33 Cr1 176.4(2)
O6 C34 Cr1 177.3(3)
O7 C35 Cr1 177.9(2)

loop_
_geom_bond_atom_site_label_1
_geom_bond_atom_site_label_2
_geom_bond_distance
Ru1 C31 1.874(2)
Ru1 C32 1.882(2)
Ru1 C30 2.0629(16)
Ru1 N1 2.1308(18)
Ru1 N3 2.1413(16)
Ru1 N2 2.1434(16)
Cr1 C35 1.829(2)
Cr1 C33 1.844(2)
Cr1 C34 1.866(3)
Cr1 C29 2.207(2)
Cr1 C28 2.208(2)
Cr1 C26 2.212(2)
Cr1 C27 2.214(2)
Cr1 C25 2.265(2)
Cr1 C30 2.302(2)
O1 C3 1.370(3)
O1 C2 1.454(3)
O2 C5 1.362(2)
O2 C6 1.444(3)
O3 C31 1.129(3)
O4 C32 1.133(3)
O5 C33 1.142(3)
O6 C34 1.133(3)
O7 C35 1.155(3)
N1 C3 1.310(3)
N1 C1 1.471(3)
N2 C5 1.317(3)
N2 C7 1.482(3)
N3 C20 1.343(3)
N3 C24 1.350(3)
C1 C8 1.519(3)
C1 C2 1.534(3)
C3 C4 1.397(3)
C4 C5 1.391(3)
C6 C7 1.533(3)
C7 C14 1.514(3)
C8 C13 1.386(3)
C8 C9 1.389(4)
C9 C10 1.390(4)
C10 C11 1.376(6)
C11 C12 1.387(6)
C12 C13 1.384(4)
C14 C15 1.389(3)
C14 C19 1.397(3)
C15 C16 1.386(4)
C16 C17 1.392(4)
C17 C18 1.381(4)
C18 C19 1.388(3)
C20 C21 1.382(3)
C21 C22 1.385(3)
C22 C23 1.381(3)
C23 C24 1.394(3)
C24 C25 1.474(3)
C25 C30 1.419(3)
C25 C26 1.425(3)
C26 C27 1.395(3)
C27 C28 1.406(3)
C28 C29 1.409(3)
C29 C30 1.423(2)
